data_4071339
loop_
_publ_author_name
'Doherty, Simon'
'Knight, Julian G.'
'Smyth, Catherine H.'
'Harrington, Ross W.'
'Clegg, William'

_publ_section_title
;
 Biaryl-Like CATPHOS Diphosphines via Double Diels--Alder Cycloaddition
 between 1,4-Bis(diphenylphosphinoyl)buta-1,3-diyne and Anthracenes:
 Efficient Ligands for the Palladium-Catalyzed Amination of Aromatic
 Bromides and \a-Arylation of Ketones
;
_journal_issue 8
_journal_name_full Organometallics
_journal_page_first 1679
_journal_paper_doi 10.1021/om800118t
_journal_volume 27
_journal_year 2008
_chemical_absolute_configuration ad
_chemical_formula_moiety 'C56 H40 Cl2 P2 Pt, 2 C H2 Cl2'
_chemical_formula_sum 'C58 H44 Cl6 P2 Pt'
_chemical_formula_weight 1210.66
_chemical_name_systematic
;
 ?
;
_space_group_IT_number 4
_symmetry_cell_setting monoclinic
_symmetry_space_group_name_Hall 'P 2yb'
_symmetry_space_group_name_H-M 'P 1 21 1'
_atom_sites_solution_hydrogens geom
_atom_sites_solution_primary direct
_atom_sites_solution_secondary difmap
_audit_creation_method SHELXL-97
_cell_angle_alpha 90.00
_cell_angle_beta 102.585(1)
_cell_angle_gamma 90.00
_cell_formula_units_Z 2
_cell_length_a 14.0757(12)
_cell_length_b 12.4304(10)
_cell_length_c 14.9485(12)
_cell_measurement_reflns_used 8434
_cell_measurement_temperature 150(2)
_cell_measurement_theta_max 28.26
_cell_measurement_theta_min 2.15
_cell_volume 2552.6(4)
_computing_cell_refinement 'Bruker SAINT'
_computing_data_collection 'Bruker SMART'
_computing_data_reduction 'Bruker SAINT'
_computing_molecular_graphics 'Bruker SHELXTL'
_computing_publication_material 'Bruker SHELXTL and local programs'
_computing_structure_refinement 'Bruker SHELXTL'
_computing_structure_solution 'Bruker SHELXTL'
_diffrn_ambient_temperature 150(2)
_diffrn_measured_fraction_theta_full 0.962
_diffrn_measured_fraction_theta_max 0.962
_diffrn_measurement_device_type 'Bruker SMART 1K CCD diffractometer'
_diffrn_measurement_method 'thin-slice \w scans'
_diffrn_radiation_monochromator graphite
_diffrn_radiation_source 'sealed tube'
_diffrn_radiation_type MoK\a
_diffrn_radiation_wavelength 0.71073
_diffrn_reflns_av_R_equivalents 0.0268
_diffrn_reflns_av_sigmaI/netI 0.0406
_diffrn_reflns_limit_h_max 18
_diffrn_reflns_limit_h_min -18
_diffrn_reflns_limit_k_max 16
_diffrn_reflns_limit_k_min -16
_diffrn_reflns_limit_l_max 19
_diffrn_reflns_limit_l_min -19
_diffrn_reflns_number 22107
_diffrn_reflns_theta_full 28.30
_diffrn_reflns_theta_max 28.30
_diffrn_reflns_theta_min 2.15
_diffrn_standards_number 0
_exptl_absorpt_coefficient_mu 3.164
_exptl_absorpt_correction_T_max 0.570
_exptl_absorpt_correction_T_min 0.450
_exptl_absorpt_correction_type multi-scan
_exptl_absorpt_process_details SADABS
_exptl_crystal_colour yellow
_exptl_crystal_density_diffrn 1.575
_exptl_crystal_density_method 'not measured'
_exptl_crystal_description block
_exptl_crystal_F_000 1204
_exptl_crystal_size_max 0.30
_exptl_crystal_size_mid 0.20
_exptl_crystal_size_min 0.20
_refine_diff_density_max 1.444
_refine_diff_density_min -0.939
_refine_diff_density_rms 0.101
_refine_ls_abs_structure_details 'Flack H D (1983), Acta Cryst. A39, 876-881'
_refine_ls_abs_structure_Flack -0.013(3)
_refine_ls_extinction_method none
_refine_ls_goodness_of_fit_ref 1.098
_refine_ls_hydrogen_treatment constr
_refine_ls_matrix_type full
_refine_ls_number_parameters 604
_refine_ls_number_reflns 11641
_refine_ls_number_restraints 1
_refine_ls_restrained_S_all 1.098
_refine_ls_R_factor_all 0.0325
_refine_ls_R_factor_gt 0.0258
_refine_ls_shift/su_max 0.002
_refine_ls_shift/su_mean 0.000
_refine_ls_structure_factor_coef Fsqd
_refine_ls_weighting_details 'calc w=1/[\s^2^(Fo^2^)+(0.0206P)^2^+1.8751P] where P=(Fo^2^+2Fc^2^)/3'
_refine_ls_weighting_scheme calc
_refine_ls_wR_factor_gt 0.0581
_refine_ls_wR_factor_ref 0.0620
_reflns_number_gt 10747
_reflns_number_total 11641
_reflns_threshold_expression I>2\s(I)
_cod_data_source_file om800118t-file002.cif
_cod_data_source_block sd232
_cod_original_sg_symbol_H-M 'P 21'
_cod_database_code 4071339

loop_
_symmetry_equiv_pos_as_xyz
'x, y, z'
'-x, y+1/2, -z'

loop_
_atom_site_label
_atom_site_type_symbol
_atom_site_fract_x
_atom_site_fract_y
_atom_site_fract_z
_atom_site_U_iso_or_equiv
_atom_site_adp_type
_atom_site_occupancy
_atom_site_symmetry_multiplicity
_atom_site_calc_flag
_atom_site_refinement_flags
Pt Pt 0.225762(9) 0.303180(15) 0.257810(8) 0.01517(4) Uani 1 1 d .
P1 P 0.35094(9) 0.41681(9) 0.26170(7) 0.0160(2) Uani 1 1 d .
P2 P 0.11142(11) 0.43108(10) 0.23841(9) 0.0149(3) Uani 1 1 d .
Cl1 Cl 0.33774(10) 0.15911(9) 0.28247(9) 0.0299(3) Uani 1 1 d .
Cl2 Cl 0.10387(12) 0.17207(10) 0.23944(11) 0.0268(3) Uani 1 1 d .
Cl5 Cl 0.34372(19) -0.00843(16) -0.02528(15) 0.0912(7) Uani 1 1 d .
Cl6 Cl 0.22238(10) 0.18241(12) -0.06843(11) 0.0515(3) Uani 1 1 d .
Cl7 Cl -0.08000(12) 0.58286(13) 0.52263(10) 0.0552(4) Uani 1 1 d .
Cl8 Cl -0.25072(14) 0.7120(2) 0.44852(16) 0.0964(8) Uani 1 1 d .
C1 C 0.3320(3) 0.5461(3) 0.2016(2) 0.0164(7) Uani 1 1 d .
C2 C 0.2700(3) 0.6236(3) 0.2137(2) 0.0169(7) Uani 1 1 d .
C3 C 0.2109(3) 0.6279(3) 0.2835(2) 0.0164(7) Uani 1 1 d .
C4 C 0.1444(3) 0.5575(3) 0.2988(2) 0.0144(7) Uani 1 1 d .
C5 C 0.3925(3) 0.5784(3) 0.1302(3) 0.0212(8) Uani 1 1 d .
H5A H 0.4402 0.5218 0.1217 0.025 Uiso 1 1 calc R
C6 C 0.4411(3) 0.6851(3) 0.1636(3) 0.0225(9) Uani 1 1 d .
C7 C 0.5404(4) 0.7065(5) 0.1812(3) 0.0340(11) Uani 1 1 d .
H7A H 0.5857 0.6521 0.1744 0.041 Uiso 1 1 calc R
C8 C 0.5718(3) 0.8109(7) 0.2092(3) 0.0429(13) Uani 1 1 d .
H8A H 0.6394 0.8271 0.2219 0.052 Uiso 1 1 calc R
C9 C 0.5069(4) 0.8893(5) 0.2186(3) 0.0440(15) Uani 1 1 d .
H9A H 0.5298 0.9598 0.2360 0.053 Uiso 1 1 calc R
C10 C 0.4071(4) 0.8675(4) 0.2030(3) 0.0309(12) Uani 1 1 d .
H10A H 0.3621 0.9218 0.2108 0.037 Uiso 1 1 calc R
C11 C 0.3757(3) 0.7642(4) 0.1757(3) 0.0227(10) Uani 1 1 d .
C12 C 0.2709(3) 0.7237(3) 0.1527(3) 0.0194(8) Uani 1 1 d .
H12A H 0.2229 0.7797 0.1619 0.023 Uiso 1 1 calc R
C13 C 0.2525(3) 0.6826(3) 0.0538(3) 0.0224(8) Uani 1 1 d .
C14 C 0.1827(3) 0.7195(4) -0.0196(3) 0.0325(10) Uani 1 1 d .
H14A H 0.1406 0.7770 -0.0122 0.039 Uiso 1 1 calc R
C15 C 0.1755(4) 0.6704(5) -0.1051(3) 0.0426(13) Uani 1 1 d .
H15A H 0.1274 0.6938 -0.1563 0.051 Uiso 1 1 calc R
C16 C 0.2378(4) 0.5881(5) -0.1154(3) 0.0407(13) Uani 1 1 d .
H16A H 0.2313 0.5546 -0.1736 0.049 Uiso 1 1 calc R
C17 C 0.3104(4) 0.5529(4) -0.0421(3) 0.0318(10) Uani 1 1 d .
H17A H 0.3539 0.4970 -0.0499 0.038 Uiso 1 1 calc R
C18 C 0.3173(3) 0.6019(3) 0.0428(3) 0.0231(9) Uani 1 1 d .
C19 C 0.2236(3) 0.7273(3) 0.3471(3) 0.0189(8) Uani 1 1 d .
H19A H 0.2745 0.7782 0.3353 0.023 Uiso 1 1 calc R
C20 C 0.2470(3) 0.6816(3) 0.4446(3) 0.0209(8) Uani 1 1 d .
C21 C 0.3289(3) 0.7014(4) 0.5123(3) 0.0305(10) Uani 1 1 d .
H21A H 0.3767 0.7512 0.5023 0.037 Uiso 1 1 calc R
C22 C 0.3403(4) 0.6469(4) 0.5956(3) 0.0382(12) Uani 1 1 d .
H22A H 0.3967 0.6588 0.6426 0.046 Uiso 1 1 calc R
C23 C 0.2698(4) 0.5758(4) 0.6102(3) 0.0369(11) Uani 1 1 d .
H23A H 0.2782 0.5381 0.6666 0.044 Uiso 1 1 calc R
C24 C 0.1875(3) 0.5597(4) 0.5429(3) 0.0263(9) Uani 1 1 d .
H24A H 0.1380 0.5130 0.5542 0.032 Uiso 1 1 calc R
C25 C 0.1757(3) 0.6101(3) 0.4592(3) 0.0213(8) Uani 1 1 d .
C26 C 0.0941(3) 0.5936(3) 0.3756(3) 0.0187(8) Uani 1 1 d .
H26A H 0.0437 0.5415 0.3866 0.022 Uiso 1 1 calc R
C27 C 0.0523(3) 0.7048(3) 0.3461(3) 0.0203(8) Uani 1 1 d .
C28 C -0.0451(4) 0.7349(4) 0.3316(3) 0.0258(10) Uani 1 1 d .
H28A H -0.0935 0.6850 0.3400 0.031 Uiso 1 1 calc R
C29 C -0.0695(4) 0.8412(4) 0.3044(4) 0.0329(12) Uani 1 1 d .
H29A H -0.1356 0.8633 0.2939 0.039 Uiso 1 1 calc R
C30 C -0.0007(4) 0.9130(4) 0.2927(3) 0.0328(11) Uani 1 1 d .
H30A H -0.0190 0.9848 0.2753 0.039 Uiso 1 1 calc R
C31 C 0.0971(4) 0.8823(4) 0.3062(3) 0.0277(10) Uani 1 1 d .
H31A H 0.1449 0.9327 0.2974 0.033 Uiso 1 1 calc R
C32 C 0.1231(3) 0.7782(3) 0.3322(3) 0.0197(9) Uani 1 1 d .
C33 C 0.4197(3) 0.4464(3) 0.3765(3) 0.0189(8) Uani 1 1 d .
C34 C 0.4130(3) 0.3748(4) 0.4465(3) 0.0268(9) Uani 1 1 d .
H34A H 0.3710 0.3143 0.4341 0.032 Uiso 1 1 calc R
C35 C 0.4682(4) 0.3921(4) 0.5349(3) 0.0329(10) Uani 1 1 d .
H35A H 0.4638 0.3430 0.5825 0.039 Uiso 1 1 calc R
C36 C 0.5292(3) 0.4801(4) 0.5536(3) 0.0316(10) Uani 1 1 d .
H36A H 0.5672 0.4911 0.6137 0.038 Uiso 1 1 calc R
C37 C 0.5348(3) 0.5523(4) 0.4838(3) 0.0341(11) Uani 1 1 d .
H37A H 0.5760 0.6134 0.4969 0.041 Uiso 1 1 calc R
C38 C 0.4805(3) 0.5362(4) 0.3951(3) 0.0275(9) Uani 1 1 d .
H38A H 0.4847 0.5857 0.3478 0.033 Uiso 1 1 calc R
C39 C 0.4351(3) 0.3537(3) 0.2014(3) 0.0209(8) Uani 1 1 d .
C40 C 0.3974(3) 0.3232(4) 0.1103(3) 0.0275(11) Uani 1 1 d .
H40A H 0.3296 0.3300 0.0850 0.033 Uiso 1 1 calc R
C41 C 0.4581(3) 0.2834(4) 0.0573(3) 0.0325(13) Uani 1 1 d .
H41A H 0.4325 0.2654 -0.0050 0.039 Uiso 1 1 calc R
C42 C 0.5560(4) 0.2697(4) 0.0947(3) 0.0380(12) Uani 1 1 d .
H42A H 0.5977 0.2423 0.0581 0.046 Uiso 1 1 calc R
C43 C 0.5934(3) 0.2960(6) 0.1858(3) 0.0356(10) Uani 1 1 d .
H43A H 0.6604 0.2847 0.2119 0.043 Uiso 1 1 calc R
C44 C 0.5331(3) 0.3388(3) 0.2391(3) 0.0254(9) Uani 1 1 d .
H44A H 0.5590 0.3578 0.3011 0.031 Uiso 1 1 calc R
C45 C 0.0019(3) 0.3957(3) 0.2778(3) 0.0226(9) Uani 1 1 d .
C46 C 0.0115(4) 0.3398(3) 0.3603(3) 0.0297(10) Uani 1 1 d .
H46A H 0.0735 0.3138 0.3912 0.036 Uiso 1 1 calc R
C47 C -0.0695(4) 0.3220(5) 0.3971(3) 0.0429(14) Uani 1 1 d .
H47A H -0.0631 0.2826 0.4525 0.051 Uiso 1 1 calc R
C48 C -0.1593(4) 0.3614(5) 0.3535(4) 0.0508(15) Uani 1 1 d .
H48A H -0.2143 0.3505 0.3798 0.061 Uiso 1 1 calc R
C49 C -0.1694(4) 0.4168(5) 0.2717(4) 0.0482(14) Uani 1 1 d .
H49A H -0.2314 0.4433 0.2415 0.058 Uiso 1 1 calc R
C50 C -0.0886(3) 0.4336(4) 0.2336(3) 0.0331(10) Uani 1 1 d .
H50A H -0.0957 0.4711 0.1772 0.040 Uiso 1 1 calc R
C51 C 0.0702(3) 0.4637(3) 0.1178(3) 0.0174(7) Uani 1 1 d .
C52 C 0.0261(3) 0.5612(4) 0.0882(3) 0.0242(9) Uani 1 1 d .
H52A H 0.0234 0.6173 0.1308 0.029 Uiso 1 1 calc R
C53 C -0.0139(4) 0.5756(3) -0.0044(3) 0.0287(10) Uani 1 1 d .
H53A H -0.0444 0.6419 -0.0251 0.034 Uiso 1 1 calc R
C54 C -0.0101(4) 0.4949(4) -0.0668(3) 0.0307(10) Uani 1 1 d .
H54A H -0.0391 0.5056 -0.1298 0.037 Uiso 1 1 calc R
C55 C 0.0355(4) 0.3990(4) -0.0383(3) 0.0316(10) Uani 1 1 d .
H55A H 0.0396 0.3442 -0.0816 0.038 Uiso 1 1 calc R
C56 C 0.0756(3) 0.3828(3) 0.0543(3) 0.0251(9) Uani 1 1 d .
H56A H 0.1067 0.3166 0.0744 0.030 Uiso 1 1 calc R
C57 C -0.2043(4) 0.6011(5) 0.5182(4) 0.0528(15) Uani 1 1 d .
H57A H -0.2144 0.6130 0.5809 0.063 Uiso 1 1 calc R
H57B H -0.2402 0.5353 0.4934 0.063 Uiso 1 1 calc R
C58 C 0.2688(4) 0.0847(5) 0.0157(4) 0.0502(14) Uani 1 1 d .
H58A H 0.3069 0.1207 0.0711 0.060 Uiso 1 1 calc R
H58B H 0.2141 0.0461 0.0332 0.060 Uiso 1 1 calc R

loop_
_atom_site_aniso_label
_atom_site_aniso_U_11
_atom_site_aniso_U_22
_atom_site_aniso_U_33
_atom_site_aniso_U_23
_atom_site_aniso_U_13
_atom_site_aniso_U_12
Pt 0.02303(6) 0.01106(5) 0.01007(5) 0.00011(9) 0.00063(4) -0.00004(10)
P1 0.0191(5) 0.0181(6) 0.0107(5) 0.0004(4) 0.0028(4) 0.0016(4)
P2 0.0181(6) 0.0138(6) 0.0120(6) 0.0003(5) 0.0014(5) -0.0017(5)
Cl1 0.0379(7) 0.0193(6) 0.0322(7) 0.0040(5) 0.0068(5) 0.0111(5)
Cl2 0.0359(8) 0.0146(6) 0.0275(7) -0.0018(5) 0.0021(6) -0.0090(5)
Cl5 0.138(2) 0.0633(12) 0.0752(13) 0.0112(10) 0.0287(13) 0.0389(13)
Cl6 0.0440(8) 0.0477(8) 0.0607(9) 0.0091(7) 0.0068(7) -0.0011(6)
Cl7 0.0676(10) 0.0603(9) 0.0423(7) 0.0060(7) 0.0222(7) 0.0101(8)
Cl8 0.0694(12) 0.1254(18) 0.1128(17) 0.0689(15) 0.0600(12) 0.0463(12)
C1 0.0203(19) 0.0179(18) 0.0116(17) 0.0023(14) 0.0047(14) -0.0002(15)
C2 0.025(2) 0.0141(18) 0.0124(16) -0.0011(14) 0.0049(15) -0.0048(15)
C3 0.0209(19) 0.0172(18) 0.0111(16) 0.0005(14) 0.0037(14) 0.0035(14)
C4 0.0202(19) 0.0106(16) 0.0130(17) -0.0018(13) 0.0049(14) 0.0018(14)
C5 0.025(2) 0.025(2) 0.0164(18) 0.0022(15) 0.0111(16) -0.0035(16)
C6 0.026(2) 0.028(2) 0.0158(19) 0.0028(16) 0.0094(17) -0.0094(18)
C7 0.029(3) 0.052(3) 0.022(2) 0.006(2) 0.0085(19) -0.008(2)
C8 0.038(2) 0.063(4) 0.0262(19) 0.000(4) 0.0045(17) -0.026(4)
C9 0.062(4) 0.046(3) 0.024(3) -0.004(2) 0.010(3) -0.033(3)
C10 0.047(3) 0.026(3) 0.021(2) -0.0027(19) 0.011(2) -0.011(2)
C11 0.031(2) 0.026(2) 0.013(2) 0.0045(15) 0.0081(18) -0.0087(18)
C12 0.026(2) 0.0159(18) 0.0192(19) 0.0035(15) 0.0098(16) 0.0004(15)
C13 0.027(2) 0.024(2) 0.0178(19) 0.0062(16) 0.0088(16) -0.0060(17)
C14 0.031(2) 0.040(3) 0.026(2) 0.011(2) 0.0075(19) -0.011(2)
C15 0.041(3) 0.062(4) 0.021(2) 0.013(2) 0.000(2) -0.021(3)
C16 0.051(3) 0.055(3) 0.015(2) -0.001(2) 0.006(2) -0.021(3)
C17 0.048(3) 0.029(2) 0.022(2) -0.0059(18) 0.014(2) -0.009(2)
C18 0.032(2) 0.025(2) 0.0162(19) 0.0028(16) 0.0140(17) -0.0102(17)
C19 0.024(2) 0.0164(18) 0.0180(19) -0.0017(15) 0.0086(15) -0.0039(15)
C20 0.030(2) 0.0176(19) 0.0176(19) -0.0040(15) 0.0094(16) 0.0019(16)
C21 0.035(3) 0.030(2) 0.026(2) -0.0107(18) 0.0050(19) 0.0006(19)
C22 0.043(3) 0.046(3) 0.022(2) -0.014(2) -0.001(2) 0.008(2)
C23 0.051(3) 0.043(3) 0.018(2) 0.0032(19) 0.008(2) 0.013(2)
C24 0.031(2) 0.038(2) 0.0130(18) -0.0011(17) 0.0129(17) 0.0096(19)
C25 0.027(2) 0.023(2) 0.0156(18) -0.0043(15) 0.0095(16) 0.0032(16)
C26 0.025(2) 0.0202(19) 0.0140(17) 0.0001(14) 0.0105(15) -0.0008(15)
C27 0.031(2) 0.019(2) 0.0126(18) -0.0041(15) 0.0086(17) 0.0024(17)
C28 0.032(3) 0.027(2) 0.021(2) -0.0003(18) 0.010(2) 0.0027(19)
C29 0.033(3) 0.034(3) 0.033(3) -0.003(2) 0.009(2) 0.014(2)
C30 0.050(3) 0.021(2) 0.030(2) 0.0018(19) 0.016(2) 0.009(2)
C31 0.044(3) 0.017(2) 0.024(2) -0.0033(18) 0.012(2) -0.002(2)
C32 0.031(2) 0.011(2) 0.0173(17) -0.0048(13) 0.0075(15) 0.0002(14)
C33 0.021(2) 0.0210(19) 0.0152(18) -0.0020(15) 0.0039(15) 0.0010(15)
C34 0.036(2) 0.027(2) 0.0163(19) 0.0001(16) 0.0029(17) -0.0067(18)
C35 0.048(3) 0.031(2) 0.017(2) -0.0009(17) 0.0008(19) -0.004(2)
C36 0.036(3) 0.037(3) 0.018(2) -0.0086(18) -0.0033(18) 0.001(2)
C37 0.033(3) 0.033(3) 0.033(3) -0.010(2) -0.001(2) -0.010(2)
C38 0.033(2) 0.027(2) 0.023(2) -0.0051(17) 0.0058(18) -0.0080(18)
C39 0.025(2) 0.024(2) 0.0155(18) 0.0020(15) 0.0077(15) 0.0043(16)
C40 0.030(2) 0.030(3) 0.0212(18) -0.0062(17) 0.0032(15) 0.0048(18)
C41 0.042(2) 0.035(4) 0.0232(19) -0.0081(19) 0.0125(17) 0.001(2)
C42 0.047(3) 0.032(3) 0.043(3) -0.0088(19) 0.028(2) 0.007(2)
C43 0.0271(19) 0.040(3) 0.041(2) -0.009(3) 0.0103(16) 0.012(3)
C44 0.026(2) 0.026(2) 0.025(2) -0.0017(15) 0.0057(17) 0.0049(15)
C45 0.031(2) 0.0157(19) 0.023(2) 0.0007(15) 0.0095(17) -0.0091(16)
C46 0.042(3) 0.021(2) 0.029(2) 0.0031(16) 0.014(2) -0.0027(17)
C47 0.056(3) 0.038(4) 0.042(3) 0.003(2) 0.027(2) -0.011(3)
C48 0.034(3) 0.066(4) 0.060(4) 0.000(3) 0.025(3) -0.023(3)
C49 0.030(3) 0.067(4) 0.048(3) 0.001(3) 0.011(2) -0.011(3)
C50 0.024(2) 0.044(3) 0.031(2) 0.004(2) 0.0049(19) -0.006(2)
C51 0.0183(19) 0.0182(18) 0.0154(18) 0.0036(14) 0.0030(14) -0.0015(15)
C52 0.030(2) 0.020(2) 0.022(2) 0.0000(17) 0.0034(18) 0.0048(18)
C53 0.034(3) 0.022(3) 0.030(2) 0.010(2) 0.007(2) 0.005(2)
C54 0.038(3) 0.035(3) 0.017(2) 0.0046(19) 0.0011(19) 0.001(2)
C55 0.051(3) 0.026(2) 0.0155(19) 0.0007(17) 0.0025(19) 0.005(2)
C56 0.038(2) 0.0175(19) 0.0172(19) 0.0032(15) 0.0004(17) 0.0039(17)
C57 0.044(3) 0.072(4) 0.043(3) 0.014(3) 0.012(3) -0.004(3)
C58 0.054(4) 0.048(3) 0.048(3) 0.007(3) 0.010(3) -0.004(3)

loop_
_atom_type_symbol
_atom_type_description
_atom_type_scat_dispersion_real
_atom_type_scat_dispersion_imag
_atom_type_scat_source
C C 0.0033 0.0016 'International Tables Vol C Tables 4.2.6.8 and 6.1.1.4'
H H 0.0000 0.0000 'International Tables Vol C Tables 4.2.6.8 and 6.1.1.4'
P P 0.1023 0.0942 'International Tables Vol C Tables 4.2.6.8 and 6.1.1.4'
Cl Cl 0.1484 0.1585 'International Tables Vol C Tables 4.2.6.8 and 6.1.1.4'
Pt Pt -1.7033 8.3905 'International Tables Vol C Tables 4.2.6.8 and 6.1.1.4'

loop_
_geom_angle_atom_site_label_1
_geom_angle_atom_site_label_2
_geom_angle_atom_site_label_3
_geom_angle
P1 Pt P2 95.42(5)
P1 Pt Cl1 88.84(5)
P1 Pt Cl2 172.40(5)
P2 Pt Cl1 175.46(5)
P2 Pt Cl2 89.50(3)
Cl1 Pt Cl2 86.42(6)
Pt P1 C1 120.57(13)
Pt P1 C33 113.91(13)
Pt P1 C39 107.96(14)
C1 P1 C33 106.08(18)
C1 P1 C39 100.13(18)
C33 P1 C39 106.59(18)
Pt P2 C4 116.78(14)
Pt P2 C45 115.00(15)
Pt P2 C51 110.66(14)
C4 P2 C45 100.97(19)
C4 P2 C51 106.95(18)
C45 P2 C51 105.41(19)
P1 C1 C2 126.5(3)
P1 C1 C5 121.3(3)
C2 C1 C5 112.1(3)
C1 C2 C3 127.4(3)
C1 C2 C12 114.3(3)
C3 C2 C12 117.9(3)
C2 C3 C4 128.6(3)
C2 C3 C19 117.2(3)
C4 C3 C19 114.2(3)
P2 C4 C3 126.3(3)
P2 C4 C26 120.8(3)
C3 C4 C26 112.9(3)
C1 C5 C6 105.9(3)
C1 C5 C18 104.8(3)
C6 C5 C18 107.1(3)
C5 C6 C7 126.1(4)
C5 C6 C11 113.3(4)
C7 C6 C11 120.6(4)
C6 C7 C8 118.1(5)
C7 C8 C9 121.1(4)
C8 C9 C10 121.0(5)
C9 C10 C11 118.2(5)
C6 C11 C10 121.0(5)
C6 C11 C12 112.0(4)
C10 C11 C12 127.0(4)
C2 C12 C11 105.3(3)
C2 C12 C13 106.3(3)
C11 C12 C13 106.2(3)
C12 C13 C14 126.7(4)
C12 C13 C18 112.1(4)
C14 C13 C18 121.2(4)
C13 C14 C15 118.5(5)
C14 C15 C16 120.3(5)
C15 C16 C17 121.3(4)
C16 C17 C18 118.2(5)
C5 C18 C13 113.0(3)
C5 C18 C17 126.7(4)
C13 C18 C17 120.4(4)
C3 C19 C20 105.2(3)
C3 C19 C32 105.3(3)
C20 C19 C32 107.1(3)
C19 C20 C21 127.1(4)
C19 C20 C25 111.9(3)
C21 C20 C25 120.9(4)
C20 C21 C22 118.8(4)
C21 C22 C23 120.3(4)
C22 C23 C24 119.9(4)
C23 C24 C25 121.0(4)
C20 C25 C24 119.0(4)
C20 C25 C26 113.6(3)
C24 C25 C26 127.4(4)
C4 C26 C25 105.4(3)
C4 C26 C27 105.0(3)
C25 C26 C27 106.9(3)
C26 C27 C28 126.3(4)
C26 C27 C32 113.0(3)
C28 C27 C32 120.8(4)
C27 C28 C29 118.0(5)
C28 C29 C30 121.4(5)
C29 C30 C31 120.6(4)
C30 C31 C32 119.3(5)
C19 C32 C27 112.1(3)
C19 C32 C31 127.9(4)
C27 C32 C31 119.9(4)
P1 C33 C34 118.2(3)
P1 C33 C38 121.9(3)
C34 C33 C38 120.0(4)
C33 C34 C35 119.9(4)
C34 C35 C36 120.5(4)
C35 C36 C37 119.6(4)
C36 C37 C38 120.8(4)
C33 C38 C37 119.3(4)
P1 C39 C40 116.7(3)
P1 C39 C44 123.8(3)
C40 C39 C44 119.5(4)
C39 C40 C41 120.3(4)
C40 C41 C42 120.1(4)
C41 C42 C43 120.0(4)
C42 C43 C44 120.2(4)
C39 C44 C43 119.8(4)
P2 C45 C46 118.7(4)
P2 C45 C50 121.3(3)
C46 C45 C50 119.5(4)
C45 C46 C47 120.0(5)
C46 C47 C48 120.3(5)
C47 C48 C49 120.0(5)
C48 C49 C50 120.0(5)
C45 C50 C49 120.2(5)
P2 C51 C52 122.3(3)
P2 C51 C56 117.5(3)
C52 C51 C56 119.9(4)
C51 C52 C53 119.0(4)
C52 C53 C54 121.0(4)
C53 C54 C55 120.3(4)
C54 C55 C56 119.6(4)
C51 C56 C55 120.1(4)
Cl7 C57 Cl8 111.2(3)
Cl5 C58 Cl6 111.1(3)

loop_
_geom_bond_atom_site_label_1
_geom_bond_atom_site_label_2
_geom_bond_distance
Pt P1 2.2490(12)
Pt P2 2.2358(14)
Pt Cl1 2.3610(12)
Pt Cl2 2.3388(14)
P1 C1 1.832(4)
P1 C33 1.815(4)
P1 C39 1.816(4)
P2 C4 1.821(4)
P2 C45 1.820(4)
P2 C51 1.816(4)
Cl5 C58 1.763(6)
Cl6 C58 1.769(6)
Cl7 C57 1.751(6)
Cl8 C57 1.764(6)
C1 C2 1.338(5)
C1 C5 1.557(5)
C2 C3 1.472(5)
C2 C12 1.543(5)
C3 C4 1.337(5)
C3 C19 1.545(5)
C4 C26 1.541(5)
C5 C6 1.525(6)
C5 C18 1.519(6)
C6 C7 1.390(6)
C6 C11 1.386(6)
C7 C8 1.405(9)
C8 C9 1.364(9)
C9 C10 1.400(8)
C10 C11 1.390(6)
C11 C12 1.525(6)
C12 C13 1.532(5)
C13 C14 1.381(6)
C13 C18 1.390(6)
C14 C15 1.401(7)
C15 C16 1.378(8)
C16 C17 1.396(7)
C17 C18 1.392(6)
C19 C20 1.531(5)
C19 C32 1.521(6)
C20 C21 1.381(6)
C20 C25 1.393(6)
C21 C22 1.397(7)
C22 C23 1.381(7)
C23 C24 1.373(7)
C24 C25 1.376(6)
C25 C26 1.516(6)
C26 C27 1.530(5)
C27 C28 1.391(7)
C27 C32 1.399(6)
C28 C29 1.403(7)
C29 C30 1.356(7)
C30 C31 1.400(7)
C31 C32 1.378(6)
C33 C34 1.392(6)
C33 C38 1.397(6)
C34 C35 1.395(6)
C35 C36 1.381(7)
C36 C37 1.391(7)
C37 C38 1.393(6)
C39 C40 1.401(5)
C39 C44 1.383(6)
C40 C41 1.378(6)
C41 C42 1.380(7)
C42 C43 1.388(6)
C43 C44 1.390(6)
C45 C46 1.396(6)
C45 C50 1.383(6)
C46 C47 1.387(6)
C47 C48 1.380(8)
C48 C49 1.384(8)
C49 C50 1.395(7)
C51 C52 1.390(6)
C51 C56 1.396(6)
C52 C53 1.388(6)
C53 C54 1.378(7)
C54 C55 1.378(7)
C55 C56 1.391(6)

loop_
_geom_torsion_atom_site_label_1
_geom_torsion_atom_site_label_2
_geom_torsion_atom_site_label_3
_geom_torsion_atom_site_label_4
_geom_torsion
P2 Pt P1 C1 -27.67(15)
P2 Pt P1 C33 100.20(15)
P2 Pt P1 C39 -141.64(14)
Cl1 Pt P1 C1 153.90(15)
Cl1 Pt P1 C33 -78.24(15)
Cl1 Pt P1 C39 39.93(14)
P1 Pt P2 C4 -36.89(14)
P1 Pt P2 C45 -154.96(16)
P1 Pt P2 C51 85.75(14)
Cl2 Pt P2 C4 148.90(16)
Cl2 Pt P2 C45 30.84(15)
Cl2 Pt P2 C51 -88.46(14)
Pt P1 C1 C2 57.1(4)
Pt P1 C1 C5 -125.1(3)
C33 P1 C1 C2 -74.3(4)
C33 P1 C1 C5 103.6(3)
C39 P1 C1 C2 175.0(4)
C39 P1 C1 C5 -7.1(3)
P1 C1 C2 C3 6.7(6)
P1 C1 C2 C12 179.9(3)
C5 C1 C2 C3 -171.3(4)
C5 C1 C2 C12 1.9(5)
C1 C2 C3 C4 -58.3(6)
C1 C2 C3 C19 123.5(4)
C12 C2 C3 C4 128.7(4)
C12 C2 C3 C19 -49.5(5)
C2 C3 C4 P2 2.6(6)
C2 C3 C4 C26 -177.0(4)
C19 C3 C4 P2 -179.2(3)
C19 C3 C4 C26 1.2(5)
Pt P2 C4 C3 66.2(4)
Pt P2 C4 C26 -114.2(3)
C45 P2 C4 C3 -168.3(3)
C45 P2 C4 C26 11.2(3)
C51 P2 C4 C3 -58.3(4)
C51 P2 C4 C26 121.3(3)
P1 C1 C5 C6 -123.4(3)
P1 C1 C5 C18 123.6(3)
C2 C1 C5 C6 54.7(4)
C2 C1 C5 C18 -58.3(4)
C1 C5 C6 C7 124.2(4)
C1 C5 C6 C11 -56.1(4)
C18 C5 C6 C7 -124.4(4)
C18 C5 C6 C11 55.4(4)
C5 C6 C7 C8 178.2(4)
C11 C6 C7 C8 -1.5(6)
C6 C7 C8 C9 -0.3(7)
C7 C8 C9 C10 1.8(8)
C8 C9 C10 C11 -1.4(7)
C5 C6 C11 C10 -177.9(4)
C5 C6 C11 C12 0.3(5)
C7 C6 C11 C10 1.9(6)
C7 C6 C11 C12 -179.9(4)
C9 C10 C11 C6 -0.4(7)
C9 C10 C11 C12 -178.3(4)
C6 C11 C12 C2 55.8(4)
C6 C11 C12 C13 -56.7(4)
C10 C11 C12 C2 -126.1(4)
C10 C11 C12 C13 121.4(5)
C1 C2 C12 C11 -57.9(4)
C1 C2 C12 C13 54.5(4)
C3 C2 C12 C11 116.0(4)
C3 C2 C12 C13 -131.6(4)
C2 C12 C13 C14 128.0(4)
C2 C12 C13 C18 -53.6(4)
C11 C12 C13 C14 -120.2(4)
C11 C12 C13 C18 58.3(4)
C12 C13 C14 C15 -178.7(4)
C18 C13 C14 C15 2.9(6)
C13 C14 C15 C16 -0.9(7)
C14 C15 C16 C17 -1.1(7)
C15 C16 C17 C18 1.2(7)
C12 C13 C18 C5 -2.6(4)
C12 C13 C18 C17 178.5(4)
C14 C13 C18 C5 176.0(4)
C14 C13 C18 C17 -2.9(6)
C16 C17 C18 C5 -177.9(4)
C16 C17 C18 C13 0.8(6)
C1 C5 C18 C13 58.5(4)
C1 C5 C18 C17 -122.8(4)
C6 C5 C18 C13 -53.7(4)
C6 C5 C18 C17 125.1(4)
C2 C3 C19 C20 -126.1(4)
C2 C3 C19 C32 121.0(4)
C4 C3 C19 C20 55.5(4)
C4 C3 C19 C32 -57.4(4)
C3 C19 C20 C21 121.5(4)
C3 C19 C20 C25 -55.9(4)
C32 C19 C20 C21 -126.9(4)
C32 C19 C20 C25 55.7(4)
C19 C20 C21 C22 -176.0(4)
C25 C20 C21 C22 1.1(6)
C20 C21 C22 C23 -1.0(7)
C21 C22 C23 C24 -0.9(7)
C22 C23 C24 C25 2.7(7)
C23 C24 C25 C20 -2.5(6)
C23 C24 C25 C26 174.3(4)
C19 C20 C25 C24 178.1(4)
C19 C20 C25 C26 0.9(5)
C21 C20 C25 C24 0.6(6)
C21 C20 C25 C26 -176.6(4)
C20 C25 C26 C4 55.5(4)
C20 C25 C26 C27 -55.8(4)
C24 C25 C26 C4 -121.4(4)
C24 C25 C26 C27 127.3(4)
P2 C4 C26 C25 123.4(3)
P2 C4 C26 C27 -124.0(3)
C3 C4 C26 C25 -57.0(4)
C3 C4 C26 C27 55.7(4)
C4 C26 C27 C28 121.5(4)
C4 C26 C27 C32 -57.4(4)
C25 C26 C27 C28 -126.9(4)
C25 C26 C27 C32 54.1(4)
C26 C27 C28 C29 -179.9(4)
C32 C27 C28 C29 -1.0(7)
C27 C28 C29 C30 -0.3(7)
C28 C29 C30 C31 1.1(8)
C29 C30 C31 C32 -0.5(7)
C30 C31 C32 C19 177.6(4)
C30 C31 C32 C27 -0.8(6)
C26 C27 C32 C19 1.9(5)
C26 C27 C32 C31 -179.4(4)
C28 C27 C32 C19 -177.1(4)
C28 C27 C32 C31 1.6(6)
C3 C19 C32 C27 54.4(4)
C3 C19 C32 C31 -124.1(4)
C20 C19 C32 C27 -57.2(4)
C20 C19 C32 C31 124.3(4)
Pt P1 C33 C34 20.7(4)
Pt P1 C33 C38 -161.2(3)
C1 P1 C33 C34 155.7(3)
C1 P1 C33 C38 -26.3(4)
C39 P1 C33 C34 -98.2(4)
C39 P1 C33 C38 79.8(4)
P1 C33 C34 C35 177.1(4)
C38 C33 C34 C35 -1.0(7)
C33 C34 C35 C36 0.3(7)
C34 C35 C36 C37 0.7(7)
C35 C36 C37 C38 -0.9(7)
C36 C37 C38 C33 0.2(7)
P1 C33 C38 C37 -177.3(3)
C34 C33 C38 C37 0.8(6)
Pt P1 C39 C40 57.0(3)
Pt P1 C39 C44 -125.6(3)
C1 P1 C39 C40 -69.9(4)
C1 P1 C39 C44 107.5(4)
C33 P1 C39 C40 179.8(3)
C33 P1 C39 C44 -2.8(4)
P1 C39 C40 C41 174.4(4)
C44 C39 C40 C41 -3.1(7)
C39 C40 C41 C42 2.4(7)
C40 C41 C42 C43 0.0(8)
C41 C42 C43 C44 -1.7(9)
P1 C39 C44 C43 -175.9(4)
C40 C39 C44 C43 1.4(7)
C42 C43 C44 C39 1.0(9)
Pt P2 C45 C46 41.0(4)
Pt P2 C45 C50 -146.6(3)
C4 P2 C45 C46 -85.7(4)
C4 P2 C45 C50 86.8(4)
C51 P2 C45 C46 163.1(3)
C51 P2 C45 C50 -24.4(4)
P2 C45 C46 C47 172.9(4)
C50 C45 C46 C47 0.3(6)
C45 C46 C47 C48 -1.4(8)
C46 C47 C48 C49 1.5(9)
C47 C48 C49 C50 -0.6(9)
P2 C45 C50 C49 -171.8(4)
C46 C45 C50 C49 0.6(7)
C48 C49 C50 C45 -0.5(8)
Pt P2 C51 C52 -157.8(3)
Pt P2 C51 C56 28.3(3)
C4 P2 C51 C52 -29.6(4)
C4 P2 C51 C56 156.5(3)
C45 P2 C51 C52 77.3(4)
C45 P2 C51 C56 -96.6(3)
P2 C51 C52 C53 -172.4(4)
C56 C51 C52 C53 1.4(6)
C51 C52 C53 C54 -0.2(7)
C52 C53 C54 C55 -1.3(8)
C53 C54 C55 C56 1.7(8)
C54 C55 C56 C51 -0.5(7)
P2 C51 C56 C55 173.0(4)
C52 C51 C56 C55 -1.0(6)
